data_4334084
loop_
_publ_author_name
'Jan Demel'
'Pavel Kub\'at'
'Franck Millange'
'J\'er\^ome Marrot'
'Ivana C\'isa\<rov\'a'
'Kamil Lang'

_publ_contact_author
;    
    Dr K. Lang
    Institute of Inorganic Chemistry of the AS CR, v.v.i.
      Husinec-Rez 1001
      250 68 Rez
      Czech Republic
;
_publ_contact_author_email lang@iic.cas.cz
_publ_contact_author_fax '420 220 941 502'
_publ_contact_author_phone '420 266 172 193'
_publ_section_title
;
 Lanthanide-Porphyrin Hybrids: from Layered Structures to Metal-Organic
 Frameworks with Photophysical Properties
;
_journal_name_full 'Inorganic Chemistry'
_journal_page_first 2779
_journal_page_last 2786
_journal_paper_doi 10.1021/ic400182u
_journal_volume 52
_journal_year 2013
_chemical_compound_source 'synthesized by the authors'
_chemical_formula_moiety 'Eu6, 2(C44 H26 N4 O12 S4), 14(H2 O), 8(H O), O'
_chemical_formula_sum 'C88 H88 Eu6 N8 O47 S8'
_chemical_formula_weight 3177.90
_chemical_name_systematic
; 
 ? 
;
_space_group_IT_number 15
_symmetry_cell_setting monoclinic
_symmetry_space_group_name_Hall '-C 2yc'
_symmetry_space_group_name_H-M 'C 1 2/c 1'
_atom_sites_solution_hydrogens difmap
_atom_sites_solution_primary direct
_atom_sites_solution_secondary difmap
_audit_creation_method SHELXL-97
_cell_angle_alpha 90.00
_cell_angle_beta 120.5630(10)
_cell_angle_gamma 90.00
_cell_formula_units_Z 4
_cell_length_a 47.1489(12)
_cell_length_b 10.9944(3)
_cell_length_c 28.3561(8)
_cell_measurement_reflns_used 9753
_cell_measurement_temperature 150(2)
_cell_measurement_theta_max 27.49
_cell_measurement_theta_min 2.85
_cell_volume 12656.9(6)
_computing_cell_refinement 'Bruker SAINT'
_computing_data_collection 'Bruker APEX2'
_computing_data_reduction 'Bruker SAINT'
_computing_structure_refinement 'SHELXL-97 (Sheldrick, 2008)'
_computing_structure_solution 'SHELXS-97 (Sheldrick, 2008)'
_diffrn_ambient_temperature 150(2)
_diffrn_measured_fraction_theta_full 0.996
_diffrn_measured_fraction_theta_max 0.996
_diffrn_measurement_device_type 'Bruker APEX-II CCD'
_diffrn_measurement_method '\f and \w scans'
_diffrn_radiation_monochromator graphite
_diffrn_radiation_source 'fine-focus sealed tube'
_diffrn_radiation_type MoK\a
_diffrn_radiation_wavelength 0.71073
_diffrn_reflns_av_R_equivalents 0.0438
_diffrn_reflns_av_sigmaI/netI 0.0348
_diffrn_reflns_limit_h_max 61
_diffrn_reflns_limit_h_min -46
_diffrn_reflns_limit_k_max 14
_diffrn_reflns_limit_k_min -14
_diffrn_reflns_limit_l_max 36
_diffrn_reflns_limit_l_min -36
_diffrn_reflns_number 101603
_diffrn_reflns_theta_full 27.50
_diffrn_reflns_theta_max 27.50
_diffrn_reflns_theta_min 1.92
_exptl_absorpt_coefficient_mu 3.142
_exptl_absorpt_correction_T_max 0.7198
_exptl_absorpt_correction_T_min 0.4690
_exptl_absorpt_correction_type numerical
_exptl_crystal_colour black
_exptl_crystal_density_diffrn 1.668
_exptl_crystal_description prism
_exptl_crystal_F_000 6216
_exptl_crystal_size_max 0.28
_exptl_crystal_size_mid 0.19
_exptl_crystal_size_min 0.11
_platon_squeeze_details
;
;
_refine_diff_density_max 1.325
_refine_diff_density_min -0.593
_refine_diff_density_rms 0.126
_refine_ls_extinction_method none
_refine_ls_goodness_of_fit_ref 0.988
_refine_ls_hydrogen_treatment constr
_refine_ls_matrix_type full
_refine_ls_number_parameters 710
_refine_ls_number_reflns 14496
_refine_ls_number_restraints 0
_refine_ls_restrained_S_all 0.988
_refine_ls_R_factor_all 0.0420
_refine_ls_R_factor_gt 0.0300
_refine_ls_shift/su_max 0.006
_refine_ls_shift/su_mean 0.000
_refine_ls_structure_factor_coef Fsqd
_refine_ls_weighting_details 'calc w=1/[\s^2^(Fo^2^)+(0.0350P)^2^+62.0835P] where P=(Fo^2^+2Fc^2^)/3'
_refine_ls_weighting_scheme calc
_refine_ls_wR_factor_gt 0.0683
_refine_ls_wR_factor_ref 0.0718
_reflns_number_gt 11985
_reflns_number_total 14496
_reflns_threshold_expression I>2\s(I)
_cod_data_source_file ic400182u_si_002_2.cif
_cod_data_source_block MOF-Eu-TPPS_as-prepared
_cod_original_sg_symbol_H-M 'C 2/c'
_cod_database_code 4334084

loop_
_symmetry_equiv_pos_as_xyz
'x, y, z'
'-x, y, -z+1/2'
'x+1/2, y+1/2, z'
'-x+1/2, y+1/2, -z+1/2'
'-x, -y, -z'
'x, -y, z-1/2'
'-x+1/2, -y+1/2, -z'
'x+1/2, -y+1/2, z-1/2'

loop_
_atom_site_label
_atom_site_type_symbol
_atom_site_fract_x
_atom_site_fract_y
_atom_site_fract_z
_atom_site_U_iso_or_equiv
_atom_site_adp_type
_atom_site_occupancy
_atom_site_symmetry_multiplicity
_atom_site_calc_flag
_atom_site_refinement_flags
Eu1 Eu 0.283150(4) -0.121430(16) 0.582365(7) 0.01243(5) Uani 1 1 d .
Eu2 Eu 0.234164(4) -0.060085(16) 0.437136(7) 0.01240(5) Uani 1 1 d .
Eu3 Eu 0.198334(4) -0.217858(16) 0.509717(8) 0.01276(5) Uani 1 1 d .
S1 S 0.27876(2) 0.12094(9) 0.64355(4) 0.0184(2) Uani 1 1 d .
S2 S 0.34431(2) 0.80496(9) 1.04017(4) 0.0214(2) Uani 1 1 d .
S3 S 0.68391(2) 0.31591(9) 1.29561(4) 0.01774(19) Uani 1 1 d .
S4 S 0.60952(2) -0.23377(9) 0.90069(4) 0.0231(2) Uani 1 1 d .
N1 N 0.46335(7) 0.1529(3) 0.91172(14) 0.0209(7) Uani 1 1 d .
H1 H 0.4680 0.1998 0.9387 0.025 Uiso 1 1 d R
C2 C 0.43276(9) 0.1471(4) 0.86527(17) 0.0214(9) Uani 1 1 d .
C3 C 0.43548(10) 0.0723(4) 0.82712(18) 0.0288(10) Uani 1 1 d .
H3 H 0.4182 0.0532 0.7912 0.035 Uiso 1 1 calc R
C4 C 0.46731(10) 0.0325(4) 0.85097(18) 0.0285(10) Uani 1 1 d .
H4 H 0.4761 -0.0193 0.8347 0.034 Uiso 1 1 calc R
C5 C 0.48488(9) 0.0825(4) 0.90460(17) 0.0225(9) Uani 1 1 d .
C6 C 0.40452(9) 0.2027(4) 0.85912(17) 0.0218(9) Uani 1 1 d .
C7 C 0.40348(9) 0.2810(3) 0.89726(16) 0.0188(8) Uani 1 1 d .
N8 N 0.43043(8) 0.3325(3) 0.94178(14) 0.0204(7) Uani 1 1 d .
C9 C 0.41832(9) 0.4121(4) 0.96452(17) 0.0197(8) Uani 1 1 d .
C10 C 0.38243(9) 0.4044(4) 0.93518(18) 0.0252(9) Uani 1 1 d .
H10 H 0.3681 0.4472 0.9437 0.030 Uiso 1 1 calc R
C11 C 0.37348(9) 0.3250(4) 0.89374(18) 0.0242(9) Uani 1 1 d .
H11 H 0.3516 0.3021 0.8672 0.029 Uiso 1 1 calc R
C12 C 0.43707(9) 0.4948(3) 1.00701(17) 0.0193(8) Uani 1 1 d .
C13 C 0.47137(9) 0.4895(3) 1.04071(16) 0.0192(8) Uani 1 1 d .
N14 N 0.49107(7) 0.3992(3) 1.03995(14) 0.0199(7) Uani 1 1 d .
H14 H 0.4858 0.3446 1.0172 0.024 Uiso 1 1 d R
C15 C 0.52211(9) 0.4101(4) 1.08461(17) 0.0216(9) Uani 1 1 d .
C16 C 0.52276(10) 0.5179(4) 1.11357(19) 0.0273(10) Uani 1 1 d .
H16 H 0.5413 0.5492 1.1457 0.033 Uiso 1 1 calc R
C17 C 0.49183(9) 0.5673(4) 1.08641(18) 0.0251(9) Uani 1 1 d .
H17 H 0.4851 0.6400 1.0960 0.030 Uiso 1 1 calc R
C18 C 0.54754(9) 0.3253(4) 1.09975(16) 0.0197(8) Uani 1 1 d .
C19 C 0.54663(9) 0.2260(4) 1.06808(17) 0.0223(9) Uani 1 1 d .
C21 C 0.53375(9) 0.1093(4) 0.99764(17) 0.0222(9) Uani 1 1 d .
N20 N 0.52197(7) 0.2002(3) 1.01574(14) 0.0212(7) Uani 1 1 d .
C22 C 0.56637(9) 0.0735(4) 1.04056(18) 0.0251(9) Uani 1 1 d .
H22 H 0.5796 0.0112 1.0383 0.030 Uiso 1 1 calc R
C23 C 0.57449(10) 0.1448(4) 1.08416(19) 0.0277(10) Uani 1 1 d .
H23 H 0.5944 0.1426 1.1186 0.033 Uiso 1 1 calc R
C24 C 0.51777(9) 0.0598(4) 0.94487(18) 0.0217(9) Uani 1 1 d .
C25 C 0.37320(9) 0.1808(4) 0.80620(17) 0.0224(9) Uani 1 1 d .
C26 C 0.35528(12) 0.0746(4) 0.79666(19) 0.0371(12) Uani 1 1 d .
H26 H 0.3627 0.0143 0.8244 0.045 Uiso 1 1 calc R
C27 C 0.32634(12) 0.0555(4) 0.74655(19) 0.0354(11) Uani 1 1 d .
H27 H 0.3141 -0.0175 0.7401 0.043 Uiso 1 1 calc R
C28 C 0.31575(9) 0.1433(4) 0.70673(16) 0.0188(8) Uani 1 1 d .
C29 C 0.33263(13) 0.2498(5) 0.7159(2) 0.0512(16) Uani 1 1 d .
H29 H 0.3246 0.3113 0.6886 0.061 Uiso 1 1 calc R
C30 C 0.36150(13) 0.2674(5) 0.7653(2) 0.0487(16) Uani 1 1 d .
H30 H 0.3735 0.3407 0.7712 0.058 Uiso 1 1 calc R
C31 C 0.41841(9) 0.5863(4) 1.01868(17) 0.0204(8) Uani 1 1 d .
C32 C 0.39627(10) 0.6636(4) 0.97721(18) 0.0247(9) Uani 1 1 d .
H32 H 0.3958 0.6661 0.9433 0.030 Uiso 1 1 calc R
C33 C 0.37490(10) 0.7369(4) 0.98478(18) 0.0239(9) Uani 1 1 d .
H33 H 0.3600 0.7896 0.9564 0.029 Uiso 1 1 calc R
C34 C 0.37566(9) 0.7323(3) 1.03411(17) 0.0198(8) Uani 1 1 d .
C35 C 0.39919(9) 0.6621(4) 1.07740(18) 0.0214(8) Uani 1 1 d .
H35 H 0.4005 0.6631 1.1119 0.026 Uiso 1 1 calc R
C36 C 0.42057(9) 0.5911(4) 1.06941(17) 0.0226(9) Uani 1 1 d .
H36 H 0.4370 0.5449 1.0990 0.027 Uiso 1 1 calc R
C37 C 0.57923(9) 0.3404(4) 1.15313(16) 0.0200(8) Uani 1 1 d .
C38 C 0.60295(10) 0.4203(4) 1.15704(18) 0.0271(10) Uani 1 1 d .
H38 H 0.5974 0.4782 1.1288 0.033 Uiso 1 1 calc R
C39 C 0.63476(10) 0.4169(4) 1.20189(17) 0.0286(10) Uani 1 1 d .
H39 H 0.6510 0.4716 1.2044 0.034 Uiso 1 1 calc R
C40 C 0.64245(9) 0.3328(4) 1.24288(15) 0.0174(8) Uani 1 1 d .
C41 C 0.61847(10) 0.2579(4) 1.24100(18) 0.0275(10) Uani 1 1 d .
H41 H 0.6237 0.2032 1.2703 0.033 Uiso 1 1 calc R
C42 C 0.58682(10) 0.2623(4) 1.19651(19) 0.0309(10) Uani 1 1 d .
H42 H 0.5702 0.2118 1.1955 0.037 Uiso 1 1 calc R
C43 C 0.53806(9) -0.0165(4) 0.92976(17) 0.0221(9) Uani 1 1 d .
C44 C 0.53504(13) -0.1411(4) 0.9246(2) 0.0410(13) Uani 1 1 d .
H44 H 0.5181 -0.1810 0.9276 0.049 Uiso 1 1 calc R
C45 C 0.55662(12) -0.2094(4) 0.9150(2) 0.0394(12) Uani 1 1 d .
H45 H 0.5547 -0.2955 0.9120 0.047 Uiso 1 1 calc R
C46 C 0.58040(9) -0.1516(4) 0.90988(17) 0.0225(9) Uani 1 1 d .
C47 C 0.58269(12) -0.0272(4) 0.9121(3) 0.0456(15) Uani 1 1 d .
H47 H 0.5987 0.0129 0.9067 0.055 Uiso 1 1 calc R
C48 C 0.56143(13) 0.0393(4) 0.9222(3) 0.0443(14) Uani 1 1 d .
H48 H 0.5631 0.1255 0.9239 0.053 Uiso 1 1 calc R
O1W O 0.33840(6) -0.0357(2) 0.62949(11) 0.0204(6) Uani 1 1 d .
H1A H 0.3564 -0.0748 0.6422 0.024 Uiso 1 1 d R
H1B H 0.3429 0.0415 0.6198 0.024 Uiso 1 1 d R
O2W O 0.25944(7) 0.0351(3) 0.38823(12) 0.0250(6) Uani 1 1 d .
H2A H 0.2539 0.1102 0.3810 0.030 Uiso 1 1 d R
H2B H 0.2676 0.0246 0.3695 0.030 Uiso 1 1 d R
O3W O 0.25168(6) 0.1547(2) 0.46607(11) 0.0207(6) Uani 1 1 d .
H3A H 0.2443 0.2154 0.4499 0.025 Uiso 1 1 d R
H3B H 0.2717 0.1794 0.4784 0.025 Uiso 1 1 d R
O4W O 0.18743(6) 0.0800(2) 0.40110(12) 0.0224(6) Uani 1 1 d .
H4A H 0.1672 0.0449 0.3733 0.027 Uiso 1 1 d R
H4B H 0.1851 0.1430 0.4194 0.027 Uiso 1 1 d R
O5W O 0.19507(7) -0.1223(3) 0.58636(12) 0.0272(7) Uani 1 1 d .
H5A H 0.2067 -0.1614 0.6196 0.033 Uiso 1 1 d R
H5B H 0.1951 -0.0431 0.5912 0.033 Uiso 1 1 d R
O6W O 0.17845(8) -0.3644(3) 0.55817(13) 0.0330(8) Uani 1 1 d .
H6A H 0.1743 -0.4377 0.5407 0.040 Uiso 1 1 d R
H6B H 0.1718 -0.3273 0.5763 0.040 Uiso 1 1 d R
O7 O 0.19034(6) -0.1967(2) 0.42091(10) 0.0140(5) Uani 1 1 d .
H7A H 0.1738 -0.1672 0.3918 0.017 Uiso 1 1 d R
O8 O 0.20964(6) -0.4220(2) 0.49228(10) 0.0135(5) Uani 1 1 d .
H8A H 0.1942 -0.4645 0.4894 0.049(17) Uiso 1 1 d R
O9 O 0.24829(6) -0.2668(2) 0.59148(10) 0.0140(5) Uani 1 1 d .
H9A H 0.2458 -0.2512 0.6200 0.017 Uiso 1 1 d R
O10 O 0.23035(6) -0.0399(2) 0.51837(10) 0.0136(5) Uani 1 1 d .
H10A H 0.2300 0.0293 0.5289 0.016 Uiso 1 1 d R
O11 O 0.28604(7) 0.1343(3) 0.59955(11) 0.0256(7) Uani 1 1 d .
O12 O 0.26823(7) -0.0041(2) 0.64381(11) 0.0212(6) Uani 1 1 d .
O13 O 0.25532(7) 0.2112(2) 0.64070(13) 0.0265(7) Uani 1 1 d .
O14 O 0.2500 -0.2500 0.5000 0.0140(7) Uani 1 2 d S
O15W O 0.16011(6) -0.0394(2) 0.47876(12) 0.0248(6) Uani 1 1 d .
H15A H 0.1406 -0.0399 0.4531 0.030 Uiso 1 1 d R
H15B H 0.1643 0.0328 0.4702 0.030 Uiso 1 1 d R
O21 O 0.33564(8) 0.9141(3) 1.00745(14) 0.0338(8) Uani 1 1 d .
O22 O 0.31708(7) 0.7171(3) 1.01863(14) 0.0340(8) Uani 1 1 d .
O23 O 0.35744(8) 0.8266(3) 1.09828(13) 0.0353(8) Uani 1 1 d .
O31 O 0.70276(7) 0.3084(3) 1.26783(12) 0.0289(7) Uani 1 1 d .
O32 O 0.69313(7) 0.4225(2) 1.33114(11) 0.0218(6) Uani 1 1 d .
O33 O 0.68473(6) 0.2030(2) 1.32313(11) 0.0210(6) Uani 1 1 d .
O41 O 0.60949(7) -0.1823(3) 0.85352(13) 0.0308(7) Uani 1 1 d .
O42 O 0.64118(6) -0.2138(3) 0.95113(12) 0.0269(7) Uani 1 1 d .
O43 O 0.59985(7) -0.3606(3) 0.89317(13) 0.0305(7) Uani 1 1 d .

loop_
_atom_site_aniso_label
_atom_site_aniso_U_11
_atom_site_aniso_U_22
_atom_site_aniso_U_33
_atom_site_aniso_U_23
_atom_site_aniso_U_13
_atom_site_aniso_U_12
Eu1 0.00990(8) 0.01131(9) 0.01309(9) -0.00070(7) 0.00368(7) -0.00095(6)
Eu2 0.01079(8) 0.01016(9) 0.01407(9) 0.00010(7) 0.00473(7) -0.00052(6)
Eu3 0.00963(8) 0.01140(9) 0.01507(10) -0.00046(7) 0.00469(7) -0.00032(6)
S1 0.0179(4) 0.0163(5) 0.0161(5) -0.0010(4) 0.0050(4) 0.0030(4)
S2 0.0189(4) 0.0148(5) 0.0330(6) 0.0008(4) 0.0151(4) 0.0039(4)
S3 0.0138(4) 0.0188(5) 0.0150(5) 0.0014(4) 0.0033(4) 0.0005(3)
S4 0.0123(4) 0.0198(5) 0.0317(6) -0.0045(4) 0.0071(4) 0.0008(4)
N1 0.0150(15) 0.0194(17) 0.0245(19) -0.0021(14) 0.0074(14) 0.0038(13)
C2 0.0169(18) 0.021(2) 0.023(2) -0.0004(16) 0.0074(17) 0.0031(15)
C3 0.024(2) 0.029(2) 0.024(2) -0.0060(19) 0.0055(18) 0.0056(18)
C4 0.022(2) 0.031(2) 0.030(2) -0.0050(19) 0.0111(19) 0.0048(18)
C5 0.0156(18) 0.022(2) 0.029(2) -0.0027(17) 0.0101(17) 0.0027(15)
C6 0.0148(17) 0.024(2) 0.021(2) -0.0004(17) 0.0043(16) -0.0030(15)
C7 0.0121(16) 0.0178(19) 0.019(2) -0.0009(16) 0.0029(15) 0.0015(14)
N8 0.0174(15) 0.0155(16) 0.0219(18) -0.0013(14) 0.0053(14) 0.0031(13)
C9 0.0140(17) 0.0179(19) 0.025(2) 0.0017(16) 0.0083(17) 0.0044(14)
C10 0.0135(18) 0.027(2) 0.031(2) -0.0001(18) 0.0079(18) 0.0036(16)
C11 0.0105(17) 0.024(2) 0.028(2) -0.0017(18) 0.0026(17) 0.0013(15)
C12 0.0155(17) 0.0159(19) 0.026(2) 0.0014(16) 0.0099(17) 0.0049(14)
C13 0.0153(17) 0.0162(19) 0.022(2) -0.0021(16) 0.0068(16) 0.0004(14)
N14 0.0118(14) 0.0166(16) 0.0252(18) -0.0047(14) 0.0048(14) 0.0013(12)
C15 0.0123(17) 0.023(2) 0.022(2) -0.0007(17) 0.0037(16) 0.0024(15)
C16 0.0148(18) 0.026(2) 0.032(2) -0.0071(19) 0.0054(18) -0.0036(16)
C17 0.0169(18) 0.021(2) 0.032(2) -0.0097(18) 0.0085(18) 0.0002(16)
C18 0.0097(16) 0.023(2) 0.021(2) 0.0017(17) 0.0039(16) 0.0003(15)
C19 0.0110(17) 0.021(2) 0.028(2) 0.0006(17) 0.0047(17) 0.0026(15)
C21 0.0145(18) 0.018(2) 0.030(2) 0.0029(17) 0.0079(17) 0.0042(15)
N20 0.0130(15) 0.0201(17) 0.0275(19) -0.0023(14) 0.0082(14) 0.0011(13)
C22 0.0155(18) 0.024(2) 0.031(2) 0.0019(18) 0.0082(18) 0.0056(16)
C23 0.0150(18) 0.028(2) 0.032(3) 0.0056(19) 0.0059(18) 0.0079(16)
C24 0.0157(18) 0.016(2) 0.031(2) -0.0004(17) 0.0105(17) 0.0016(15)
C25 0.0154(18) 0.023(2) 0.025(2) -0.0058(17) 0.0072(17) 0.0028(15)
C26 0.035(2) 0.025(2) 0.027(3) 0.006(2) -0.001(2) -0.0058(19)
C27 0.037(2) 0.020(2) 0.029(3) -0.0002(19) 0.002(2) -0.0086(19)
C28 0.0177(18) 0.0177(19) 0.016(2) -0.0027(15) 0.0046(16) 0.0024(15)
C29 0.046(3) 0.039(3) 0.033(3) 0.018(2) -0.007(2) -0.018(2)
C30 0.042(3) 0.032(3) 0.038(3) 0.011(2) -0.004(2) -0.024(2)
C31 0.0123(17) 0.0172(19) 0.030(2) -0.0050(17) 0.0094(17) -0.0008(14)
C32 0.026(2) 0.024(2) 0.025(2) 0.0023(18) 0.0142(19) 0.0043(17)
C33 0.0211(19) 0.017(2) 0.031(2) 0.0058(17) 0.0114(18) 0.0075(16)
C34 0.0149(17) 0.0136(19) 0.029(2) -0.0014(16) 0.0101(17) 0.0002(14)
C35 0.0186(18) 0.019(2) 0.028(2) 0.0010(17) 0.0128(17) 0.0014(15)
C36 0.0144(17) 0.017(2) 0.028(2) -0.0003(17) 0.0045(17) 0.0026(15)
C37 0.0127(17) 0.021(2) 0.018(2) -0.0006(16) 0.0012(16) 0.0047(15)
C38 0.0191(19) 0.024(2) 0.027(2) 0.0087(18) 0.0034(18) -0.0001(16)
C39 0.0177(19) 0.029(2) 0.024(2) 0.0082(19) -0.0001(18) -0.0054(17)
C40 0.0152(17) 0.0180(19) 0.0144(19) -0.0030(15) 0.0042(15) 0.0003(14)
C41 0.023(2) 0.034(2) 0.021(2) 0.0081(19) 0.0084(18) -0.0016(18)
C42 0.019(2) 0.038(3) 0.032(3) 0.007(2) 0.0107(19) -0.0043(18)
C43 0.0142(17) 0.020(2) 0.029(2) -0.0015(17) 0.0087(17) 0.0016(15)
C44 0.046(3) 0.022(2) 0.077(4) 0.005(2) 0.047(3) 0.003(2)
C45 0.047(3) 0.017(2) 0.073(4) 0.004(2) 0.044(3) 0.004(2)
C46 0.0139(17) 0.020(2) 0.029(2) -0.0034(17) 0.0076(17) 0.0020(15)
C47 0.044(3) 0.017(2) 0.099(5) -0.009(3) 0.054(3) -0.007(2)
C48 0.047(3) 0.015(2) 0.092(4) -0.009(2) 0.052(3) -0.003(2)
O1W 0.0144(12) 0.0175(14) 0.0242(15) -0.0007(12) 0.0061(12) -0.0040(10)
O2W 0.0337(16) 0.0181(14) 0.0317(17) 0.0033(12) 0.0229(14) -0.0012(12)
O3W 0.0193(13) 0.0128(13) 0.0244(15) 0.0013(11) 0.0071(12) -0.0017(10)
O4W 0.0195(13) 0.0149(14) 0.0261(16) -0.0004(12) 0.0066(12) 0.0020(11)
O5W 0.0319(16) 0.0276(16) 0.0241(16) 0.0019(13) 0.0156(14) 0.0084(13)
O6W 0.0462(19) 0.0262(17) 0.0419(19) -0.0118(14) 0.0334(17) -0.0131(14)
O7 0.0106(11) 0.0117(12) 0.0146(13) 0.0006(10) 0.0027(10) 0.0013(9)
O8 0.0119(11) 0.0110(12) 0.0169(13) 0.0022(10) 0.0069(11) -0.0018(10)
O9 0.0124(11) 0.0144(13) 0.0136(13) -0.0001(10) 0.0055(10) 0.0011(10)
O10 0.0127(11) 0.0094(12) 0.0169(13) -0.0034(10) 0.0061(11) -0.0011(9)
O11 0.0217(14) 0.0346(17) 0.0167(15) 0.0001(12) 0.0071(12) -0.0007(12)
O12 0.0229(14) 0.0140(14) 0.0205(15) -0.0031(11) 0.0065(12) 0.0011(11)
O13 0.0219(14) 0.0164(14) 0.0352(18) 0.0005(12) 0.0101(13) 0.0052(11)
O14 0.0123(16) 0.0113(17) 0.0147(18) -0.0016(14) 0.0042(15) -0.0027(13)
O15W 0.0166(13) 0.0161(14) 0.0326(17) 0.0039(12) 0.0060(12) 0.0042(11)
O21 0.0368(17) 0.0217(16) 0.054(2) 0.0143(15) 0.0310(17) 0.0171(13)
O22 0.0221(15) 0.0256(17) 0.056(2) -0.0018(15) 0.0206(15) -0.0015(12)
O23 0.0383(18) 0.0341(18) 0.0378(19) -0.0027(15) 0.0225(16) 0.0125(15)
O31 0.0180(13) 0.0437(19) 0.0243(16) 0.0013(14) 0.0101(13) 0.0026(13)
O32 0.0228(14) 0.0168(14) 0.0183(14) 0.0005(11) 0.0050(12) -0.0025(11)
O33 0.0203(13) 0.0184(14) 0.0139(14) 0.0004(11) 0.0012(11) 0.0009(11)
O41 0.0256(15) 0.0317(17) 0.0367(18) -0.0035(14) 0.0170(14) -0.0003(13)
O42 0.0107(12) 0.0262(16) 0.0333(17) -0.0038(13) 0.0035(12) 0.0052(11)
O43 0.0217(14) 0.0195(15) 0.046(2) -0.0076(14) 0.0141(14) 0.0010(12)

loop_
_atom_type_symbol
_atom_type_description
_atom_type_scat_dispersion_real
_atom_type_scat_dispersion_imag
_atom_type_scat_source
C C 0.0033 0.0016 'International Tables Vol C Tables 4.2.6.8 and 6.1.1.4'
H H 0.0000 0.0000 'International Tables Vol C Tables 4.2.6.8 and 6.1.1.4'
N N 0.0061 0.0033 'International Tables Vol C Tables 4.2.6.8 and 6.1.1.4'
O O 0.0106 0.0060 'International Tables Vol C Tables 4.2.6.8 and 6.1.1.4'
S S 0.1246 0.1234 'International Tables Vol C Tables 4.2.6.8 and 6.1.1.4'
Eu Eu -0.1578 3.6682 'International Tables Vol C Tables 4.2.6.8 and 6.1.1.4'

loop_
_geom_angle_atom_site_label_1
_geom_angle_atom_site_label_2
_geom_angle_atom_site_label_3
_geom_angle
_geom_angle_site_symmetry_1
_geom_angle_site_symmetry_3
O8 Eu1 O7 79.45(9) 7_546 7_546
O8 Eu1 O10 79.17(8) 7_546 .
O7 Eu1 O10 130.54(8) 7_546 .
O8 Eu1 O9 130.64(9) 7_546 .
O7 Eu1 O9 81.21(8) 7_546 .
O10 Eu1 O9 79.95(8) . .
O8 Eu1 O1W 79.15(9) 7_546 .
O7 Eu1 O1W 84.85(9) 7_546 .
O10 Eu1 O1W 133.09(9) . .
O9 Eu1 O1W 143.11(9) . .
O8 Eu1 O33 139.10(9) 7_546 5_657
O7 Eu1 O33 72.22(9) 7_546 5_657
O10 Eu1 O33 141.71(9) . 5_657
O9 Eu1 O33 73.62(8) . 5_657
O1W Eu1 O33 69.63(9) . 5_657
O8 Eu1 O14 65.20(6) 7_546 .
O7 Eu1 O14 65.07(6) 7_546 .
O10 Eu1 O14 65.49(6) . .
O9 Eu1 O14 65.46(6) . .
O1W Eu1 O14 136.24(7) . .
O33 Eu1 O14 123.78(6) 5_657 .
O8 Eu1 O12 136.93(9) 7_546 .
O7 Eu1 O12 141.87(9) 7_546 .
O10 Eu1 O12 77.59(8) . .
O9 Eu1 O12 79.65(9) . .
O1W Eu1 O12 91.10(9) . .
O33 Eu1 O12 70.87(9) 5_657 .
O14 Eu1 O12 132.25(6) . .
O8 Eu1 O11 86.41(8) 7_546 .
O7 Eu1 O11 148.74(8) 7_546 .
O10 Eu1 O11 72.52(8) . .
O9 Eu1 O11 128.01(8) . .
O1W Eu1 O11 65.06(8) . .
O33 Eu1 O11 102.87(8) 5_657 .
O14 Eu1 O11 132.46(6) . .
O12 Eu1 O11 52.12(8) . .
O8 Eu1 S1 113.05(6) 7_546 .
O7 Eu1 S1 152.50(6) 7_546 .
O10 Eu1 S1 76.85(6) . .
O9 Eu1 S1 104.84(6) . .
O1W Eu1 S1 74.31(7) . .
O33 Eu1 S1 83.64(7) 5_657 .
O14 Eu1 S1 142.079(17) . .
O12 Eu1 S1 25.82(6) . .
O11 Eu1 S1 26.73(6) . .
O8 Eu1 Eu2 100.68(6) 7_546 7_546
O7 Eu1 Eu2 41.89(6) 7_546 7_546
O10 Eu1 Eu2 100.52(6) . 7_546
O9 Eu1 Eu2 41.31(6) . 7_546
O1W Eu1 Eu2 124.14(6) . 7_546
O33 Eu1 Eu2 77.21(6) 5_657 7_546
O14 Eu1 Eu2 46.588(4) . 7_546
O12 Eu1 Eu2 118.87(6) . 7_546
O11 Eu1 Eu2 169.12(6) . 7_546
S1 Eu1 Eu2 144.690(19) . 7_546
O8 Eu1 Eu3 99.85(6) 7_546 .
O7 Eu1 Eu3 100.52(6) 7_546 .
O10 Eu1 Eu3 41.48(6) . .
O9 Eu1 Eu3 40.85(6) . .
O1W Eu1 Eu3 174.31(6) . .
O33 Eu1 Eu3 113.68(6) 5_657 .
O14 Eu1 Eu3 46.442(4) . .
O12 Eu1 Eu3 85.84(6) . .
O11 Eu1 Eu3 109.35(5) . .
S1 Eu1 Eu3 101.151(17) . .
Eu2 Eu1 Eu3 61.545(5) 7_546 .
O8 Eu1 H10A 83.6 7_546 .
O7 Eu1 H10A 146.9 7_546 .
O10 Eu1 H10A 16.8 . .
O9 Eu1 H10A 88.8 . .
O1W Eu1 H10A 119.6 . .
O33 Eu1 H10A 134.7 5_657 .
O14 Eu1 H10A 82.1 . .
O12 Eu1 H10A 65.0 . .
O11 Eu1 H10A 56.4 . .
S1 Eu1 H10A 60.6 . .
Eu2 Eu1 H10A 115.8 7_546 .
Eu3 Eu1 H10A 54.8 . .
O9 Eu2 O8 77.82(8) 7_546 7_546
O9 Eu2 O7 81.29(8) 7_546 .
O8 Eu2 O7 126.17(8) 7_546 .
O9 Eu2 O10 127.47(8) 7_546 .
O8 Eu2 O10 78.24(8) 7_546 .
O7 Eu2 O10 76.45(8) . .
O9 Eu2 O4W 139.27(9) 7_546 .
O8 Eu2 O4W 141.64(9) 7_546 .
O7 Eu2 O4W 79.02(8) . .
O10 Eu2 O4W 81.49(9) . .
O9 Eu2 O2W 78.27(9) 7_546 .
O8 Eu2 O2W 81.89(9) 7_546 .
O7 Eu2 O2W 140.34(9) . .
O10 Eu2 O2W 142.01(9) . .
O4W Eu2 O2W 95.04(9) . .
O9 Eu2 O3W 139.00(9) 7_546 .
O8 Eu2 O3W 76.20(8) 7_546 .
O7 Eu2 O3W 139.68(8) . .
O10 Eu2 O3W 76.81(9) . .
O4W Eu2 O3W 67.61(9) . .
O2W Eu2 O3W 67.13(9) . .
O9 Eu2 O14 64.02(6) 7_546 .
O8 Eu2 O14 63.12(6) 7_546 .
O7 Eu2 O14 63.10(6) . .
O10 Eu2 O14 63.46(6) . .
O4W Eu2 O14 132.60(7) . .
O2W Eu2 O14 132.27(7) . .
O3W Eu2 O14 127.08(6) . .
O9 Eu2 O32 74.49(8) 7_546 3_444
O8 Eu2 O32 144.39(9) 7_546 3_444
O7 Eu2 O32 70.97(9) . 3_444
O10 Eu2 O32 136.95(8) . 3_444
O4W Eu2 O32 65.48(9) . 3_444
O2W Eu2 O32 70.97(9) . 3_444
O3W Eu2 O32 111.90(9) . 3_444
O14 Eu2 O32 120.94(6) . 3_444
O9 Eu2 Eu1 41.79(6) 7_546 7_546
O8 Eu2 Eu1 96.77(6) 7_546 7_546
O7 Eu2 Eu1 41.51(6) . 7_546
O10 Eu2 Eu1 96.67(6) . 7_546
O4W Eu2 Eu1 117.78(6) . 7_546
O2W Eu2 Eu1 117.70(7) . 7_546
O3W Eu2 Eu1 171.16(6) . 7_546
O14 Eu2 Eu1 44.083(4) . 7_546
O32 Eu2 Eu1 76.94(6) 3_444 7_546
O9 Eu2 Eu1 96.19(6) 7_546 .
O8 Eu2 Eu1 40.01(6) 7_546 .
O7 Eu2 Eu1 95.19(6) . .
O10 Eu2 Eu1 40.86(6) . .
O4W Eu2 Eu1 120.75(7) . .
O2W Eu2 Eu1 120.43(7) . .
O3W Eu2 Eu1 83.64(6) . .
O14 Eu2 Eu1 43.443(4) . .
O32 Eu2 Eu1 164.11(6) 3_444 .
Eu1 Eu2 Eu1 87.526(6) 7_546 .
O9 Eu2 Eu3 39.48(6) 7_546 7_546
O8 Eu2 Eu3 40.39(6) 7_546 7_546
O7 Eu2 Eu3 98.30(6) . 7_546
O10 Eu2 Eu3 98.02(6) . 7_546
O4W Eu2 Eu3 177.32(6) . 7_546
O2W Eu2 Eu3 86.97(7) . 7_546
O3W Eu2 Eu3 114.89(6) . 7_546
O14 Eu2 Eu3 45.323(4) . 7_546
O32 Eu2 Eu3 113.67(6) 3_444 7_546
Eu1 Eu2 Eu3 59.617(5) 7_546 7_546
Eu1 Eu2 Eu3 59.350(5) . 7_546
O9 Eu2 H7A 87.4 7_546 .
O8 Eu2 H7A 144.1 7_546 .
O7 Eu2 H7A 18.0 . .
O10 Eu2 H7A 85.6 . .
O4W Eu2 H7A 64.7 . .
O2W Eu2 H7A 127.1 . .
O3W Eu2 H7A 130.9 . .
O14 Eu2 H7A 81.0 . .
O32 Eu2 H7A 56.2 3_444 .
Eu1 Eu2 H7A 53.3 7_546 .
Eu1 Eu2 H7A 111.5 . .
Eu3 Eu2 H7A 112.7 7_546 .
O7 Eu3 O9 127.15(8) . .
O7 Eu3 O10 77.31(8) . .
O9 Eu3 O10 79.97(8) . .
O7 Eu3 O8 78.77(8) . .
O9 Eu3 O8 77.12(8) . .
O10 Eu3 O8 125.75(8) . .
O7 Eu3 O42 77.49(9) . 8_445
O9 Eu3 O42 142.37(9) . 8_445
O10 Eu3 O42 137.16(9) . 8_445
O8 Eu3 O42 81.82(9) . 8_445
O7 Eu3 O5W 147.47(9) . .
O9 Eu3 O5W 73.41(9) . .
O10 Eu3 O5W 83.21(9) . .
O8 Eu3 O5W 133.57(9) . .
O42 Eu3 O5W 100.73(10) 8_445 .
O7 Eu3 O15W 81.53(9) . .
O9 Eu3 O15W 134.35(9) . .
O10 Eu3 O15W 72.59(8) . .
O8 Eu3 O15W 148.37(9) . .
O42 Eu3 O15W 69.86(9) 8_445 .
O5W Eu3 O15W 67.79(10) . .
O7 Eu3 O6W 136.42(9) . .
O9 Eu3 O6W 77.74(9) . .
O10 Eu3 O6W 146.25(9) . .
O8 Eu3 O6W 72.94(9) . .
O42 Eu3 O6W 66.35(10) 8_445 .
O5W Eu3 O6W 66.33(10) . .
O15W Eu3 O6W 106.52(10) . .
O7 Eu3 O14 63.40(6) . .
O9 Eu3 O14 63.75(6) . .
O10 Eu3 O14 63.28(6) . .
O8 Eu3 O14 62.47(6) . .
O42 Eu3 O14 130.45(8) 8_445 .
O5W Eu3 O14 128.66(7) . .
O15W Eu3 O14 127.84(7) . .
O6W Eu3 O14 125.59(7) . .
O7 Eu3 Eu1 96.30(6) . .
O9 Eu3 Eu1 41.27(6) . .
O10 Eu3 Eu1 41.08(6) . .
O8 Eu3 Eu1 95.40(6) . .
O42 Eu3 Eu1 173.57(8) 8_445 .
O5W Eu3 Eu1 85.41(7) . .
O15W Eu3 Eu1 111.23(6) . .
O6W Eu3 Eu1 118.48(7) . .
O14 Eu3 Eu1 43.643(4) . .
O7 Eu3 Eu1 40.74(6) . 7_546
O9 Eu3 Eu1 96.35(6) . 7_546
O10 Eu3 Eu1 95.85(6) . 7_546
O8 Eu3 Eu1 40.28(6) . 7_546
O42 Eu3 Eu1 86.95(8) 8_445 7_546
O5W Eu3 Eu1 169.73(7) . 7_546
O15W Eu3 Eu1 121.75(7) . 7_546
O6W Eu3 Eu1 111.48(7) . 7_546
O14 Eu3 Eu1 43.561(4) . 7_546
Eu1 Eu3 Eu1 87.204(6) . 7_546
O7 Eu3 Eu2 97.94(6) . 7_546
O9 Eu3 Eu2 39.43(6) . 7_546
O10 Eu3 Eu2 97.53(6) . 7_546
O8 Eu3 Eu2 39.72(6) . 7_546
O42 Eu3 Eu2 119.87(7) 8_445 7_546
O5W Eu3 Eu2 110.35(7) . 7_546
O15W Eu3 Eu2 170.01(6) . 7_546
O6W Eu3 Eu2 80.80(7) . 7_546
O14 Eu3 Eu2 44.998(4) . 7_546
Eu1 Eu3 Eu2 58.840(5) . 7_546
Eu1 Eu3 Eu2 59.555(5) 7_546 7_546
O7 Eu3 H8A 85.3 . .
O9 Eu3 H8A 84.9 . .
O10 Eu3 H8A 142.6 . .
O8 Eu3 H8A 16.9 . .
O42 Eu3 H8A 67.7 8_445 .
O5W Eu3 H8A 124.6 . .
O15W Eu3 H8A 137.4 . .
O6W Eu3 H8A 59.4 . .
O14 Eu3 H8A 79.4 . .
Eu1 Eu3 H8A 110.4 . .
Eu1 Eu3 H8A 52.1 7_546 .
Eu2 Eu3 H8A 52.2 7_546 .
O7 Eu3 H9A 144.1 . .
O9 Eu3 H9A 17.6 . .
O10 Eu3 H9A 83.6 . .
O8 Eu3 H9A 88.5 . .
O42 Eu3 H9A 134.1 8_445 .
O5W Eu3 H9A 56.4 . .
O15W Eu3 H9A 121.3 . .
O6W Eu3 H9A 67.9 . .
O14 Eu3 H9A 80.9 . .
Eu1 Eu3 H9A 51.3 . .
Eu1 Eu3 H9A 113.3 7_546 .
Eu2 Eu3 H9A 54.6 7_546 .
H8A Eu3 H9A 92.1 . .
O13 S1 O11 112.65(18) . .
O13 S1 O12 113.01(17) . .
O11 S1 O12 109.09(17) . .
O13 S1 C28 106.88(18) . .
O11 S1 C28 108.19(18) . .
O12 S1 C28 106.71(17) . .
O13 S1 Eu1 141.56(12) . .
O11 S1 Eu1 61.26(12) . .
O12 S1 Eu1 49.06(11) . .
C28 S1 Eu1 110.95(13) . .
O21 S2 O23 114.2(2) . .
O21 S2 O22 112.2(2) . .
O23 S2 O22 110.9(2) . .
O21 S2 C34 106.95(19) . .
O23 S2 C34 106.81(19) . .
O22 S2 C34 105.08(18) . .
O33 S3 O31 112.57(18) . .
O33 S3 O32 113.36(16) . .
O31 S3 O32 111.63(18) . .
O33 S3 C40 105.05(17) . .
O31 S3 C40 105.36(18) . .
O32 S3 C40 108.23(17) . .
O43 S4 O41 112.7(2) . .
O43 S4 O42 112.06(18) . .
O41 S4 O42 111.34(18) . .
O43 S4 C46 107.68(18) . .
O41 S4 C46 107.41(19) . .
O42 S4 C46 105.12(18) . .
C5 N1 C2 109.1(3) . .
C5 N1 H1 126.9 . .
C2 N1 H1 123.7 . .
N1 C2 C6 124.7(4) . .
N1 C2 C3 107.5(3) . .
C6 C2 C3 127.7(4) . .
C4 C3 C2 108.1(4) . .
C4 C3 H3 125.9 . .
C2 C3 H3 125.9 . .
C3 C4 C5 107.5(4) . .
C3 C4 H4 126.2 . .
C5 C4 H4 126.2 . .
N1 C5 C24 125.1(4) . .
N1 C5 C4 107.7(3) . .
C24 C5 C4 127.1(4) . .
C2 C6 C7 125.4(4) . .
C2 C6 C25 116.6(4) . .
C7 C6 C25 118.0(3) . .
N8 C7 C6 125.5(3) . .
N8 C7 C11 109.8(3) . .
C6 C7 C11 124.5(3) . .
C9 N8 C7 106.4(3) . .
N8 C9 C12 125.8(3) . .
N8 C9 C10 109.5(3) . .
C12 C9 C10 124.6(4) . .
C11 C10 C9 107.0(4) . .
C11 C10 H10 126.5 . .
C9 C10 H10 126.5 . .
C10 C11 C7 107.1(3) . .
C10 C11 H11 126.4 . .
C7 C11 H11 126.4 . .
C13 C12 C9 124.3(3) . .
C13 C12 C31 119.1(4) . .
C9 C12 C31 116.4(3) . .
N14 C13 C12 125.3(4) . .
N14 C13 C17 107.2(3) . .
C12 C13 C17 127.1(4) . .
C13 N14 C15 109.7(3) . .
C13 N14 H14 127.3 . .
C15 N14 H14 123.0 . .
N14 C15 C18 124.8(4) . .
N14 C15 C16 107.7(3) . .
C18 C15 C16 127.5(4) . .
C17 C16 C15 107.4(4) . .
C17 C16 H16 126.3 . .
C15 C16 H16 126.3 . .
C16 C17 C13 107.8(4) . .
C16 C17 H17 126.1 . .
C13 C17 H17 126.1 . .
C19 C18 C15 125.4(4) . .
C19 C18 C37 115.0(3) . .
C15 C18 C37 119.6(4) . .
N20 C19 C18 126.0(3) . .
N20 C19 C23 110.2(4) . .
C18 C19 C23 123.3(4) . .
N20 C21 C24 125.9(3) . .
N20 C21 C22 110.2(4) . .
C24 C21 C22 123.9(4) . .
C21 N20 C19 106.0(3) . .
C23 C22 C21 107.4(4) . .
C23 C22 H22 126.3 . .
C21 C22 H22 126.3 . .
C22 C23 C19 106.2(4) . .
C22 C23 H23 126.9 . .
C19 C23 H23 126.9 . .
C21 C24 C5 124.9(4) . .
C21 C24 C43 116.8(3) . .
C5 C24 C43 118.1(4) . .
C30 C25 C26 118.3(4) . .
C30 C25 C6 120.1(4) . .
C26 C25 C6 121.7(4) . .
C25 C26 C27 120.6(4) . .
C25 C26 H26 119.7 . .
C27 C26 H26 119.7 . .
C28 C27 C26 119.3(4) . .
C28 C27 H27 120.3 . .
C26 C27 H27 120.3 . .
C29 C28 C27 120.9(4) . .
C29 C28 S1 119.4(3) . .
C27 C28 S1 119.6(3) . .
C28 C29 C30 119.4(4) . .
C28 C29 H29 120.3 . .
C30 C29 H29 120.3 . .
C25 C30 C29 121.4(4) . .
C25 C30 H30 119.3 . .
C29 C30 H30 119.3 . .
C36 C31 C32 118.6(4) . .
C36 C31 C12 121.2(4) . .
C32 C31 C12 120.0(4) . .
C33 C32 C31 120.9(4) . .
C33 C32 H32 119.5 . .
C31 C32 H32 119.5 . .
C34 C33 C32 119.1(4) . .
C34 C33 H33 120.4 . .
C32 C33 H33 120.4 . .
C33 C34 C35 120.7(4) . .
C33 C34 S2 119.3(3) . .
C35 C34 S2 119.7(3) . .
C36 C35 C34 119.2(4) . .
C36 C35 H35 120.4 . .
C34 C35 H35 120.4 . .
C35 C36 C31 121.0(4) . .
C35 C36 H36 119.5 . .
C31 C36 H36 119.5 . .
C38 C37 C42 119.3(4) . .
C38 C37 C18 120.1(4) . .
C42 C37 C18 120.0(4) . .
C37 C38 C39 120.6(4) . .
C37 C38 H38 119.7 . .
C39 C38 H38 119.7 . .
C40 C39 C38 119.2(4) . .
C40 C39 H39 120.4 . .
C38 C39 H39 120.4 . .
C41 C40 C39 120.6(4) . .
C41 C40 S3 120.2(3) . .
C39 C40 S3 119.1(3) . .
C40 C41 C42 119.9(4) . .
C40 C41 H41 120.1 . .
C42 C41 H41 120.1 . .
C41 C42 C37 120.2(4) . .
C41 C42 H42 119.9 . .
C37 C42 H42 119.9 . .
C48 C43 C44 118.4(4) . .
C48 C43 C24 118.6(4) . .
C44 C43 C24 122.9(4) . .
C43 C44 C45 120.6(4) . .
C43 C44 H44 119.7 . .
C45 C44 H44 119.7 . .
C46 C45 C44 119.4(4) . .
C46 C45 H45 120.3 . .
C44 C45 H45 120.3 . .
C45 C46 C47 120.8(4) . .
C45 C46 S4 121.3(3) . .
C47 C46 S4 117.8(3) . .
C46 C47 C48 119.2(4) . .
C46 C47 H47 120.4 . .
C48 C47 H47 120.4 . .
C43 C48 C47 121.5(4) . .
C43 C48 H48 119.3 . .
C47 C48 H48 119.3 . .
Eu1 O1W H1A 126.6 . .
Eu1 O1W H1B 121.6 . .
H1A O1W H1B 104.4 . .
Eu2 O2W H2A 111.4 . .
Eu2 O2W H2B 146.6 . .
H2A O2W H2B 99.8 . .
Eu2 O3W H3A 129.7 . .
Eu2 O3W H3B 122.7 . .
H3A O3W H3B 92.3 . .
Eu2 O4W H4A 113.5 . .
Eu2 O4W H4B 126.1 . .
H4A O4W H4B 114.8 . .
Eu3 O5W H5A 115.4 . .
Eu3 O5W H5B 123.9 . .
H5A O5W H5B 110.3 . .
Eu3 O6W H6A 107.4 . .
Eu3 O6W H6B 112.1 . .
H6A O6W H6B 136.3 . .
Eu3 O7 Eu1 99.01(9) . 7_546
Eu3 O7 Eu2 101.65(9) . .
Eu1 O7 Eu2 96.60(9) 7_546 .
Eu3 O7 H7A 129.5 . .
Eu1 O7 H7A 121.0 7_546 .
Eu2 O7 H7A 102.7 . .
Eu1 O8 Eu2 99.47(9) 7_546 7_546
Eu1 O8 Eu3 98.24(9) 7_546 .
Eu2 O8 Eu3 99.90(9) 7_546 .
Eu1 O8 H8A 123.0 7_546 .
Eu2 O8 H8A 125.4 7_546 .
Eu3 O8 H8A 105.5 . .
Eu2 O9 Eu3 101.10(9) 7_546 .
Eu2 O9 Eu1 96.90(9) 7_546 .
Eu3 O9 Eu1 97.89(9) . .
Eu2 O9 H9A 134.0 7_546 .
Eu3 O9 H9A 108.5 . .
Eu1 O9 H9A 112.6 . .
Eu1 O10 Eu3 97.44(9) . .
Eu1 O10 Eu2 97.82(9) . .
Eu3 O10 Eu2 100.10(9) . .
Eu1 O10 H10A 106.1 . .
Eu3 O10 H10A 131.6 . .
Eu2 O10 H10A 117.2 . .
S1 O11 Eu1 92.00(14) . .
S1 O12 Eu1 105.12(15) . .
Eu1 O14 Eu1 180.0 7_546 .
Eu1 O14 Eu2 89.330(6) 7_546 .
Eu1 O14 Eu2 90.669(6) . .
Eu1 O14 Eu2 90.672(6) 7_546 7_546
Eu1 O14 Eu2 89.329(6) . 7_546
Eu2 O14 Eu2 180.0 . 7_546
Eu1 O14 Eu3 90.088(6) 7_546 .
Eu1 O14 Eu3 89.914(6) . .
Eu2 O14 Eu3 90.320(6) . .
Eu2 O14 Eu3 89.683(6) 7_546 .
Eu1 O14 Eu3 89.913(6) 7_546 7_546
Eu1 O14 Eu3 90.085(6) . 7_546
Eu2 O14 Eu3 89.679(6) . 7_546
Eu2 O14 Eu3 90.318(6) 7_546 7_546
Eu3 O14 Eu3 179.999(8) . 7_546
Eu3 O15W H15A 125.5 . .
Eu3 O15W H15B 125.5 . .
H15A O15W H15B 93.8 . .
S3 O32 Eu2 129.50(15) . 3_556
S3 O33 Eu1 136.27(15) . 5_657
S4 O42 Eu3 146.76(18) . 8_546

loop_
_geom_bond_atom_site_label_1
_geom_bond_atom_site_label_2
_geom_bond_distance
_geom_bond_site_symmetry_2
Eu1 O8 2.357(3) 7_546
Eu1 O7 2.384(2) 7_546
Eu1 O10 2.388(2) .
Eu1 O9 2.399(2) .
Eu1 O1W 2.433(2) .
Eu1 O33 2.481(3) 5_657
Eu1 O14 2.48666(18) .
Eu1 O12 2.538(3) .
Eu1 O11 2.845(3) .
Eu1 S1 3.2432(10) .
Eu1 Eu2 3.5740(3) 7_546
Eu1 Eu3 3.6030(3) .
Eu1 H10A 2.7311 .
Eu2 O9 2.376(2) 7_546
Eu2 O8 2.382(2) 7_546
Eu2 O7 2.402(2) .
Eu2 O10 2.410(3) .
Eu2 O4W 2.446(3) .
Eu2 O2W 2.474(3) .
Eu2 O3W 2.498(3) .
Eu2 O14 2.59639(19) .
Eu2 O32 2.627(3) 3_444
Eu2 Eu1 3.5740(3) 7_546
Eu2 Eu3 3.6719(3) 7_546
Eu2 H7A 2.7244 .
Eu3 O7 2.360(3) .
Eu3 O9 2.379(2) .
Eu3 O10 2.407(2) .
Eu3 O8 2.415(2) .
Eu3 O42 2.456(3) 8_445
Eu3 O5W 2.488(3) .
Eu3 O15W 2.501(3) .
Eu3 O6W 2.583(3) .
Eu3 O14 2.61101(19) .
Eu3 Eu1 3.6084(3) 7_546
Eu3 Eu2 3.6720(3) 7_546
Eu3 H8A 2.7578 .
Eu3 H9A 2.7937 .
S1 O13 1.457(3) .
S1 O11 1.460(3) .
S1 O12 1.463(3) .
S1 C28 1.770(4) .
S2 O21 1.443(3) .
S2 O23 1.455(3) .
S2 O22 1.469(3) .
S2 C34 1.764(4) .
S3 O33 1.456(3) .
S3 O31 1.459(3) .
S3 O32 1.460(3) .
S3 C40 1.766(4) .
S4 O43 1.449(3) .
S4 O41 1.452(3) .
S4 O42 1.467(3) .
S4 C46 1.770(4) .
N1 C5 1.371(5) .
N1 C2 1.374(5) .
N1 H1 0.8536 .
C2 C6 1.393(5) .
C2 C3 1.415(6) .
C3 C4 1.367(6) .
C3 H3 0.9500 .
C4 C5 1.422(6) .
C4 H4 0.9500 .
C5 C24 1.404(5) .
C6 C7 1.402(6) .
C6 C25 1.496(5) .
C7 N8 1.378(5) .
C7 C11 1.449(5) .
N8 C9 1.372(5) .
C9 C12 1.406(6) .
C9 C10 1.460(5) .
C10 C11 1.348(6) .
C10 H10 0.9500 .
C11 H11 0.9500 .
C12 C13 1.400(5) .
C12 C31 1.480(5) .
C13 N14 1.367(5) .
C13 C17 1.439(5) .
N14 C15 1.369(5) .
N14 H14 0.8220 .
C15 C18 1.402(5) .
C15 C16 1.433(6) .
C16 C17 1.369(5) .
C16 H16 0.9500 .
C17 H17 0.9500 .
C18 C19 1.400(6) .
C18 C37 1.501(5) .
C19 N20 1.371(5) .
C19 C23 1.457(5) .
C21 N20 1.364(5) .
C21 C24 1.399(6) .
C21 C22 1.448(5) .
C22 C23 1.344(6) .
C22 H22 0.9500 .
C23 H23 0.9500 .
C24 C43 1.490(6) .
C25 C30 1.380(6) .
C25 C26 1.384(6) .
C26 C27 1.398(6) .
C26 H26 0.9500 .
C27 C28 1.372(6) .
C27 H27 0.9500 .
C28 C29 1.364(6) .
C29 C30 1.383(7) .
C29 H29 0.9500 .
C30 H30 0.9500 .
C31 C36 1.391(6) .
C31 C32 1.395(6) .
C32 C33 1.390(6) .
C32 H32 0.9500 .
C33 C34 1.382(6) .
C33 H33 0.9500 .
C34 C35 1.396(6) .
C35 C36 1.382(6) .
C35 H35 0.9500 .
C36 H36 0.9500 .
C37 C38 1.382(6) .
C37 C42 1.389(6) .
C38 C39 1.389(5) .
C38 H38 0.9500 .
C39 C40 1.381(6) .
C39 H39 0.9500 .
C40 C41 1.378(6) .
C41 C42 1.381(6) .
C41 H41 0.9500 .
C42 H42 0.9500 .
C43 C48 1.369(6) .
C43 C44 1.378(6) .
C44 C45 1.399(6) .
C44 H44 0.9500 .
C45 C46 1.360(6) .
C45 H45 0.9500 .
C46 C47 1.371(6) .
C47 C48 1.383(6) .
C47 H47 0.9500 .
C48 H48 0.9500 .
O1W H1A 0.8529 .
O1W H1B 0.9492 .
O2W H2A 0.8590 .
O2W H2B 0.8063 .
O3W H3A 0.7837 .
O3W H3B 0.8649 .
O4W H4A 0.9580 .
O4W H4B 0.9044 .
O5W H5A 0.9216 .
O5W H5B 0.8820 .
O6W H6A 0.9129 .
O6W H6B 0.8335 .
O7 Eu1 2.384(2) 7_546
O7 H7A 0.8611 .
O8 Eu1 2.357(3) 7_546
O8 Eu2 2.382(2) 7_546
O8 H8A 0.8338 .
O9 Eu2 2.377(2) 7_546
O9 H9A 0.8930 .
O10 H10A 0.8199 .
O14 Eu1 2.48663(18) 7_546
O14 Eu2 2.59645(19) 7_546
O14 Eu3 2.61111(19) 7_546
O15W H15A 0.8344 .
O15W H15B 0.8819 .
O32 Eu2 2.627(3) 3_556
O33 Eu1 2.480(3) 5_657
O42 Eu3 2.456(3) 8_546

loop_
_platon_squeeze_void_nr
_platon_squeeze_void_average_x
_platon_squeeze_void_average_y
_platon_squeeze_void_average_z
_platon_squeeze_void_volume
_platon_squeeze_void_count_electrons
_platon_squeeze_void_content
1 0.250 0.539 0.250 328 91 ' '
2 0.750 0.039 0.250 328 91 ' '
3 0.500 0.701 0.250 450 189 ' '
4 1.000 0.201 0.250 450 189 ' '
5 0.250 0.459 0.750 328 91 ' '
6 0.750 -0.039 0.750 328 91 ' '
7 0.500 0.298 0.750 450 189 ' '
8 1.000 0.798 0.750 450 189 ' '
